data_7057155
loop_
_publ_author_name
'Montis, Riccardo'
'Arca, Massimiliano'
'Aragoni, M. Carla'
'Blake, Alexander J.'
'Castellano, Carlo'
'Demartin, Francesco'
'Isaia, Francesco'
'Lippolis, Vito'
'Pintus, Anna'
'Lenard\~ao, Eder J.'
'Perin, Gelson'
'O'Connor, Alice E.'
'Thurow, Samuel'

_publ_section_title
;
 Structural diversity in the products formed by the reactions of
 2-arylselanyl pyridine derivatives and dihalogens
;
_journal_issue 13
_journal_name_full 'New Journal of Chemistry'
_journal_page_first 10592
_journal_paper_doi 10.1039/C8NJ00495A
_journal_volume 42
_journal_year 2018
_chemical_formula_sum 'C17 H13 Br2 N Se2'
_chemical_formula_weight 549.02
_space_group_crystal_system orthorhombic
_space_group_IT_number 43
_space_group_name_Hall 'F 2 -2d'
_space_group_name_H-M_alt 'F d d 2'
_symmetry_space_group_name_Hall 'F 2 -2d'
_symmetry_space_group_name_H-M 'F d d 2'
_atom_sites_solution_hydrogens geom
_audit_creation_method SHELXL-2017/1
_audit_update_record
;
2018-03-06 deposited with the CCDC.
2018-03-12 downloaded from the CCDC.
;
_cell_angle_alpha 90
_cell_angle_beta 90
_cell_angle_gamma 90
_cell_formula_units_Z 16
_cell_length_a 31.346(6)
_cell_length_b 40.527(8)
_cell_length_c 5.7826(12)
_cell_measurement_reflns_used 9909
_cell_measurement_temperature 294(2)
_cell_measurement_theta_max 27.92
_cell_measurement_theta_min 2.39
_cell_volume 7346(3)
_computing_data_reduction 'Bruker AXS SAINT software'
_computing_structure_refinement 'SHELXL-2017/1 (Sheldrick, 2017)'
_computing_structure_solution SIR92
_diffrn_ambient_temperature 294(2)
_diffrn_measured_fraction_theta_full 0.999
_diffrn_measured_fraction_theta_max 0.999
_diffrn_measurement_device_type 'APEX II CCD diffractometer'
_diffrn_measurement_method 'omega scan'
_diffrn_radiation_type MoK\a
_diffrn_radiation_wavelength 0.71073
_diffrn_reflns_av_R_equivalents 0.0378
_diffrn_reflns_av_unetI/netI 0.0289
_diffrn_reflns_Laue_measured_fraction_full 0.999
_diffrn_reflns_Laue_measured_fraction_max 0.999
_diffrn_reflns_limit_h_max 41
_diffrn_reflns_limit_h_min -41
_diffrn_reflns_limit_k_max 53
_diffrn_reflns_limit_k_min -53
_diffrn_reflns_limit_l_max 7
_diffrn_reflns_limit_l_min -7
_diffrn_reflns_number 17221
_diffrn_reflns_point_group_measured_fraction_full 1.000
_diffrn_reflns_point_group_measured_fraction_max 0.999
_diffrn_reflns_theta_full 25.000
_diffrn_reflns_theta_max 28.008
_diffrn_reflns_theta_min 2.010
_exptl_absorpt_coefficient_mu 8.373
_exptl_absorpt_correction_type empirical
_exptl_absorpt_process_details
;
SADABS Area-Detector Absorption Correction Program, 
Bruker AXS Inc., Madison, Wisconsin, USA, 2000
Rint for all data  0.116 with corrections  0.038
;
_exptl_crystal_colour yellow
_exptl_crystal_density_diffrn 1.986
_exptl_crystal_description needle
_exptl_crystal_F_000 4160
_exptl_crystal_size_max 0.40
_exptl_crystal_size_mid 0.01
_exptl_crystal_size_min 0.01
_exptl_transmission_factor_max 1.000
_exptl_transmission_factor_min 0.749
_refine_diff_density_max 1.011
_refine_diff_density_min -0.652
_refine_diff_density_rms 0.086
_refine_ls_abs_structure_details
;
 Flack x determined using 1541 quotients [(I+)-(I-)]/[(I+)+(I-)]
 (Parsons, Flack and Wagner, Acta Cryst. B69 (2013) 249-259).
;
_refine_ls_abs_structure_Flack 0.009(7)
_refine_ls_extinction_method none
_refine_ls_goodness_of_fit_ref 1.028
_refine_ls_hydrogen_treatment constr
_refine_ls_matrix_type full
_refine_ls_number_parameters 199
_refine_ls_number_reflns 4440
_refine_ls_number_restraints 1
_refine_ls_restrained_S_all 1.028
_refine_ls_R_factor_all 0.0419
_refine_ls_R_factor_gt 0.0331
_refine_ls_shift/su_max 0.005
_refine_ls_shift/su_mean 0.002
_refine_ls_structure_factor_coef Fsqd
_refine_ls_weighting_details 'w=1/[\s^2^(Fo^2^)+(0.0370P)^2^+12.0300P] where P=(Fo^2^+2Fc^2^)/3'
_refine_ls_weighting_scheme calc
_refine_ls_wR_factor_gt 0.0676
_refine_ls_wR_factor_ref 0.0709
_reflns_Friedel_coverage 0.822
_reflns_Friedel_fraction_full 1.000
_reflns_Friedel_fraction_max 0.999
_reflns_number_gt 3877
_reflns_number_total 4440
_reflns_threshold_expression 'I > 2\s(I)'
_cod_data_source_file c8nj00495a2.cif
_cod_data_source_block L4Br2
_cod_depositor_comments 'Adding full bibliography for 7057153--7057162.cif.'
_cod_database_code 7057155
_shelx_shelxl_version_number 2017/1
_shelx_space_group_comment
;
The symmetry employed for this shelxl refinement is uniquely defined
by the following loop, which should always be used as a source of
symmetry information in preference to the above space-group names.
They are only intended as comments.
;

loop_
_space_group_symop_operation_xyz
'x, y, z'
'-x, -y, z'
'-x+1/4, y+1/4, z+1/4'
'x+1/4, -y+1/4, z+1/4'
'x, y+1/2, z+1/2'
'-x, -y+1/2, z+1/2'
'-x+1/4, y+3/4, z+3/4'
'x+1/4, -y+3/4, z+3/4'
'x+1/2, y, z+1/2'
'-x+1/2, -y, z+1/2'
'-x+3/4, y+1/4, z+3/4'
'x+3/4, -y+1/4, z+3/4'
'x+1/2, y+1/2, z'
'-x+1/2, -y+1/2, z'
'-x+3/4, y+3/4, z+1/4'
'x+3/4, -y+3/4, z+1/4'

loop_
_atom_site_label
_atom_site_type_symbol
_atom_site_fract_x
_atom_site_fract_y
_atom_site_fract_z
_atom_site_U_iso_or_equiv
_atom_site_adp_type
_atom_site_occupancy
_atom_site_site_symmetry_order
_atom_site_calc_flag
_atom_site_refinement_flags_posn
_atom_site_refinement_flags_adp
C1 C 0.18177(17) 0.14475(13) 0.0762(10) 0.0340(12) Uani 1 1 d . .
C2 C 0.14019(19) 0.14523(16) 0.0027(12) 0.0475(15) Uani 1 1 d . .
H2 H 0.132352 0.155490 -0.134714 0.057 Uiso 1 1 calc R U
C3 C 0.1098(2) 0.12945(18) 0.1450(15) 0.0597(19) Uani 1 1 d . .
H3 H 0.081362 0.128840 0.099539 0.072 Uiso 1 1 calc R U
C4 C 0.1217(2) 0.11510(17) 0.3484(14) 0.0570(19) Uani 1 1 d . .
H4 H 0.101221 0.105023 0.440894 0.068 Uiso 1 1 calc R U
C5 C 0.1632(2) 0.11537(15) 0.4172(11) 0.0486(16) Uani 1 1 d . .
H5 H 0.170721 0.105676 0.557073 0.058 Uiso 1 1 calc R U
C6 C 0.1943(2) 0.12993(13) 0.2812(10) 0.0399(13) Uani 1 1 d . .
H6 H 0.222755 0.129770 0.326278 0.048 Uiso 1 1 calc R U
C7 C 0.26355(17) 0.18513(12) 0.0881(9) 0.0305(11) Uani 1 1 d . .
C8 C 0.24970(19) 0.19739(14) 0.2964(9) 0.0378(13) Uani 1 1 d . .
H8 H 0.221446 0.195503 0.343648 0.045 Uiso 1 1 calc R U
C9 C 0.28005(19) 0.21261(15) 0.4311(9) 0.0389(13) Uani 1 1 d . .
H9 H 0.272734 0.220644 0.576416 0.047 Uiso 1 1 calc R U
C10 C 0.3211(2) 0.21598(13) 0.3517(11) 0.0407(13) Uani 1 1 d . .
H10 H 0.342106 0.225992 0.441371 0.049 Uiso 1 1 calc R U
C11 C 0.33020(17) 0.20384(13) 0.1318(10) 0.0346(12) Uani 1 1 d . .
C12 C 0.41457(19) 0.23214(16) 0.2270(13) 0.0479(15) Uani 1 1 d . .
C13 C 0.4104(3) 0.26571(18) 0.2460(17) 0.069(2) Uani 1 1 d . .
H13 H 0.393358 0.277141 0.141418 0.083 Uiso 1 1 calc R U
C14 C 0.4313(3) 0.2826(2) 0.420(2) 0.093(3) Uani 1 1 d . .
H14 H 0.428012 0.305379 0.431356 0.111 Uiso 1 1 calc R U
C15 C 0.4557(3) 0.2669(3) 0.5689(19) 0.084(3) Uani 1 1 d . .
H15 H 0.469534 0.278683 0.685138 0.100 Uiso 1 1 calc R U
C16 C 0.4609(3) 0.2340(3) 0.5542(16) 0.092(4) Uani 1 1 d . .
H16 H 0.478200 0.223258 0.660848 0.110 Uiso 1 1 calc R U
C17 C 0.4401(2) 0.2154(2) 0.3761(17) 0.069(2) Uani 1 1 d . .
H17 H 0.443920 0.192743 0.363269 0.083 Uiso 1 1 calc R U
N N 0.30240(14) 0.18810(10) 0.0022(8) 0.0330(10) Uani 1 1 d . .
Se1 Se 0.22454(2) 0.16347(2) -0.12950(9) 0.03229(13) Uani 1 1 d . .
Se2 Se 0.38465(2) 0.20918(2) -0.01574(15) 0.0568(2) Uani 1 1 d . .
Br1 Br 0.26729(2) 0.11000(2) -0.12184(15) 0.0600(2) Uani 1 1 d . .
Br2 Br 0.18348(2) 0.21734(2) -0.17281(12) 0.05341(19) Uani 1 1 d . .

loop_
_atom_site_aniso_label
_atom_site_aniso_U_11
_atom_site_aniso_U_22
_atom_site_aniso_U_33
_atom_site_aniso_U_23
_atom_site_aniso_U_13
_atom_site_aniso_U_12
C1 0.035(3) 0.034(3) 0.033(3) -0.003(2) 0.013(2) -0.008(2)
C2 0.041(4) 0.054(4) 0.047(4) 0.002(3) -0.004(3) -0.006(3)
C3 0.031(3) 0.068(4) 0.080(5) -0.005(4) 0.010(3) -0.014(3)
C4 0.057(4) 0.050(4) 0.065(5) 0.006(4) 0.033(4) -0.012(3)
C5 0.066(4) 0.038(3) 0.042(4) 0.006(3) 0.012(3) -0.014(3)
C6 0.046(3) 0.032(3) 0.042(3) -0.001(2) 0.007(3) -0.008(2)
C7 0.039(3) 0.026(2) 0.027(3) -0.002(2) 0.003(2) -0.003(2)
C8 0.042(3) 0.037(3) 0.035(3) -0.003(2) 0.012(2) -0.009(2)
C9 0.053(4) 0.037(3) 0.027(3) -0.006(2) 0.007(3) -0.004(3)
C10 0.048(3) 0.036(3) 0.039(3) -0.009(3) -0.001(3) -0.007(2)
C11 0.032(3) 0.028(2) 0.043(3) -0.006(2) 0.007(3) -0.003(2)
C12 0.029(3) 0.050(4) 0.065(4) -0.011(3) 0.006(3) -0.011(3)
C13 0.061(5) 0.053(4) 0.094(6) -0.021(4) -0.023(5) -0.003(4)
C14 0.077(6) 0.072(6) 0.129(10) -0.035(6) -0.016(7) -0.023(5)
C15 0.061(5) 0.103(8) 0.087(7) -0.007(6) -0.020(5) -0.021(5)
C16 0.040(4) 0.169(11) 0.067(6) 0.044(7) 0.000(4) -0.006(6)
C17 0.044(4) 0.075(5) 0.089(6) 0.013(5) 0.010(4) 0.003(4)
N 0.035(2) 0.029(2) 0.035(2) -0.0072(19) 0.011(2) -0.0046(18)
Se1 0.0337(3) 0.0363(3) 0.0269(2) -0.0049(2) 0.0076(2) -0.0053(2)
Se2 0.0391(4) 0.0592(4) 0.0720(5) -0.0306(4) 0.0187(3) -0.0132(3)
Br1 0.0495(4) 0.0388(3) 0.0918(5) -0.0161(4) 0.0186(4) 0.0036(3)
Br2 0.0561(4) 0.0489(3) 0.0553(4) 0.0169(3) 0.0141(3) 0.0107(3)

loop_
_atom_type_symbol
_atom_type_description
_atom_type_scat_dispersion_real
_atom_type_scat_dispersion_imag
_atom_type_scat_source
C C 0.0033 0.0016 'International Tables Vol C Tables 4.2.6.8 and 6.1.1.4'
H H 0.0000 0.0000 'International Tables Vol C Tables 4.2.6.8 and 6.1.1.4'
N N 0.0061 0.0033 'International Tables Vol C Tables 4.2.6.8 and 6.1.1.4'
Se Se -0.0929 2.2259 'International Tables Vol C Tables 4.2.6.8 and 6.1.1.4'
Br Br -0.2901 2.4595 'International Tables Vol C Tables 4.2.6.8 and 6.1.1.4'

loop_
_geom_angle_atom_site_label_1
_geom_angle_atom_site_label_2
_geom_angle_atom_site_label_3
_geom_angle
C2 C1 C6 122.7(5)
C2 C1 Se1 117.4(5)
C6 C1 Se1 119.8(4)
C1 C2 C3 117.0(6)
C4 C3 C2 120.8(6)
C5 C4 C3 120.7(6)
C4 C5 C6 120.7(6)
C5 C6 C1 118.1(6)
N C7 C8 126.0(5)
N C7 Se1 112.0(4)
C8 C7 Se1 121.8(4)
C7 C8 C9 116.1(5)
C10 C9 C8 120.2(5)
C9 C10 C11 117.4(5)
N C11 C10 123.9(5)
N C11 Se2 113.0(4)
C10 C11 Se2 123.2(4)
C17 C12 C13 120.1(7)
C17 C12 Se2 120.6(6)
C13 C12 Se2 119.4(6)
C12 C13 C14 120.4(8)
C15 C14 C13 120.8(9)
C14 C15 C16 120.4(9)
C15 C16 C17 120.8(9)
C12 C17 C16 117.5(8)
C11 N C7 116.2(5)
C1 Se1 C7 102.2(2)
C1 Se1 Br2 92.64(17)
C7 Se1 Br2 89.69(15)
C1 Se1 Br1 91.15(17)
C7 Se1 Br1 92.38(15)
Br2 Se1 Br1 175.20(3)
C11 Se2 C12 99.4(3)

loop_
_geom_bond_atom_site_label_1
_geom_bond_atom_site_label_2
_geom_bond_distance
C1 C2 1.371(8)
C1 C6 1.386(9)
C1 Se1 1.946(5)
C2 C3 1.412(9)
C3 C4 1.364(11)
C4 C5 1.360(10)
C5 C6 1.384(8)
C7 N 1.321(6)
C7 C8 1.373(8)
C7 Se1 1.962(5)
C8 C9 1.376(8)
C9 C10 1.374(8)
C10 C11 1.393(8)
C11 N 1.314(7)
C11 Se2 1.921(5)
C12 C17 1.357(11)
C12 C13 1.371(9)
C12 Se2 1.928(7)
C13 C14 1.381(12)
C14 C15 1.319(14)
C15 C16 1.346(14)
C16 C17 1.434(14)
Se1 Br2 2.5465(9)
Se1 Br1 2.5482(10)
